data_4072165
loop_
_publ_author_name
'Wolf, Joffrey'
'Poli, Rinaldo'
'Xie, Jian-Hua'
'Nichols, Jason'
'Xi, Bin'
'Zavalij, Peter'
'Doyle, Michael P.'

_publ_section_title
;
 Removal of Metal&#x2212;Metal Bonding in a Dimetallic Paddlewheel
 Complex: Molecular and Electronic Structure of Bis(phenyl) Dirhodium(III)
 Carboxamidate Compounds
;
_journal_issue 22
_journal_name_full Organometallics
_journal_page_first 5836
_journal_paper_doi 10.1021/om800631b
_journal_volume 27
_journal_year 2008
_chemical_formula_moiety 'C28 H46 N6 O4 Rh2, B F4'
_chemical_formula_sum 'C28 H46 B F4 N6 O4 Rh2'
_chemical_formula_weight 823.34
_chemical_name_systematic
; 
Tetrakis-\m-(caprolactamate)-bis(acetonitrile)dirhodium(II,III) 
tetrafluoroborate 
;
_space_group_IT_number 62
_symmetry_cell_setting orthorhombic
_symmetry_space_group_name_Hall '-P 2ac 2n'
_symmetry_space_group_name_H-M 'P n m a'
_atom_sites_solution_hydrogens geom
_atom_sites_solution_primary direct
_atom_sites_solution_secondary difmap
_audit_creation_method 'SHELXL-97 & ZCIF'
_cell_angle_alpha 90.00
_cell_angle_beta 90.00
_cell_angle_gamma 90.00
_cell_formula_units_Z 4
_cell_length_a 20.7453(9)
_cell_length_b 16.8043(7)
_cell_length_c 9.9841(4)
_cell_measurement_reflns_used 6170
_cell_measurement_temperature 223(2)
_cell_measurement_theta_max 27.5
_cell_measurement_theta_min 2.3
_cell_volume 3480.6(3)
_computing_cell_refinement 'SAINT (Bruker, 1999)'
_computing_data_collection 'SMART (Bruker, 1999)'
_computing_data_reduction SAINT
_computing_molecular_graphics 'XSHEL (Bruker, 1999)'
_computing_publication_material SHELXL-97
_computing_structure_refinement 'SHELXL-97 (Sheldrick, 1997)'
_computing_structure_solution 'SHELXS-97 (Sheldrick, 1990)'
_diffrn_ambient_temperature 223(2)
_diffrn_detector 'CCD area detector'
_diffrn_detector_area_resol_mean 8.33
_diffrn_detector_type 'Bruker Smart1000'
_diffrn_measured_fraction_theta_full 0.999
_diffrn_measured_fraction_theta_max 0.999
_diffrn_measurement_details 606,435,230,1206
_diffrn_measurement_device_type 'three-circle diffractometer'
_diffrn_measurement_method '\w and \f scans'
_diffrn_measurement_specimen_support 'glass capillary'
_diffrn_orient_matrix_type standard
_diffrn_orient_matrix_UB_11 0.0041331
_diffrn_orient_matrix_UB_12 0.0082819
_diffrn_orient_matrix_UB_13 0.0590883
_diffrn_orient_matrix_UB_21 -0.0449388
_diffrn_orient_matrix_UB_22 -0.0344648
_diffrn_orient_matrix_UB_23 0.0067748
_diffrn_orient_matrix_UB_31 0.0168821
_diffrn_orient_matrix_UB_32 -0.0936156
_diffrn_orient_matrix_UB_33 0.0024532
_diffrn_radiation_monochromator graphite
_diffrn_radiation_source 'fine-focus sealed tube'
_diffrn_radiation_type MoK\a
_diffrn_radiation_wavelength 0.71073
_diffrn_reflns_av_R_equivalents 0.0703
_diffrn_reflns_av_sigmaI/netI 0.0470
_diffrn_reflns_limit_h_max 24
_diffrn_reflns_limit_h_min -24
_diffrn_reflns_limit_k_max 19
_diffrn_reflns_limit_k_min -18
_diffrn_reflns_limit_l_max 11
_diffrn_reflns_limit_l_min -10
_diffrn_reflns_number 26830
_diffrn_reflns_theta_full 25.01
_diffrn_reflns_theta_max 25.01
_diffrn_reflns_theta_min 2.31
_diffrn_source_current 20
_diffrn_source_voltage 50
_diffrn_standards_decay_% 0.00
_exptl_absorpt_coefficient_mu 1.010
_exptl_absorpt_correction_T_max 0.960
_exptl_absorpt_correction_T_min 0.782
_exptl_absorpt_correction_type multi-scan
_exptl_absorpt_process_details 'XPREP (Sheldrick, 1997)'
_exptl_crystal_colour dark-red
_exptl_crystal_density_diffrn 1.571
_exptl_crystal_density_method not_measured
_exptl_crystal_description plate
_exptl_crystal_F_000 1676
_exptl_crystal_id 'Doyle/Nichols xtal#2'
_exptl_crystal_size_max 0.20
_exptl_crystal_size_mid 0.08
_exptl_crystal_size_min 0.04
_refine_diff_density_max 0.900
_refine_diff_density_min -0.736
_refine_diff_density_rms 0.103
_refine_ls_extinction_method none
_refine_ls_goodness_of_fit_ref 1.000
_refine_ls_hydrogen_treatment constr
_refine_ls_matrix_type full
_refine_ls_number_parameters 251
_refine_ls_number_reflns 3176
_refine_ls_number_restraints 94
_refine_ls_restrained_S_all 1.026
_refine_ls_R_factor_all 0.0613
_refine_ls_R_factor_gt 0.0331
_refine_ls_shift/su_max 0.000
_refine_ls_shift/su_mean 0.000
_refine_ls_structure_factor_coef Fsqd
_refine_ls_weighting_details 'w=1/[\s^2^(Fo^2^)+(0.02P)^2^+5.28P], P=(max(Fo^2^,0)+2Fc^2^)/3'
_refine_ls_weighting_scheme calc
_refine_ls_wR_factor_gt 0.0640
_refine_ls_wR_factor_ref 0.0693
_reflns_number_gt 2270
_reflns_number_total 3176
_reflns_threshold_expression >2sigma(I)
_cod_data_source_file om800631b_si_002.cif
_cod_data_source_block 2c
_cod_depositor_comments
;
The following automatic conversions were performed:

'_symmetry_cell_setting' value 'Orthorhombic' changed to
'orthorhombic' according to
/home/saulius/struct/CIF-dictionaries/cif_core.dic dictionary named
'cif_core.dic' version 2.4.1 from 2010-06-29.

Automatic conversion script
Id: cif_fix_values 1715 2011-07-08 13:25:40Z adriana 
;
_cod_original_sg_symbol_H-M Pnma
_cod_database_code 4072165
_diffrn_measurement_total_frames-ccd 2477
_diffrn_measurement_frame_width-ccd 0.3
_diffrn_detector_distance-ccd 4.958
_diffrn_measurement_frame_time-ccd 53
_diffrn_measurement_total_time-ccd 41.39
_diffrn_measurement_frame_size-ccd 512

loop_
_symmetry_equiv_pos_as_xyz
'x, y, z'
'-x+1/2, -y, z+1/2'
'-x, y+1/2, -z'
'x+1/2, -y+1/2, -z+1/2'
'-x, -y, -z'
'x-1/2, y, -z-1/2'
'x, -y-1/2, z'
'-x-1/2, y-1/2, z-1/2'

loop_
_atom_site_label
_atom_site_type_symbol
_atom_site_fract_x
_atom_site_fract_y
_atom_site_fract_z
_atom_site_U_iso_or_equiv
_atom_site_adp_type
_atom_site_occupancy
_atom_site_symmetry_multiplicity
_atom_site_calc_flag
_atom_site_refinement_flags
_atom_site_disorder_group
Rh1 Rh 0.22282(2) 0.2500 0.37782(4) 0.02715(13) Uani 1 2 d S .
Rh2 Rh 0.15846(2) 0.2500 0.17857(4) 0.02739(13) Uani 1 2 d S .
N1 N 0.27821(14) 0.16703(18) 0.2945(3) 0.0292(7) Uani 1 1 d . .
O1 O 0.21631(12) 0.16318(15) 0.1069(2) 0.0322(6) Uani 1 1 d . .
C11 C 0.26349(18) 0.1370(2) 0.1772(4) 0.0294(9) Uani 1 1 d . .
C12 C 0.29796(19) 0.0654(2) 0.1213(4) 0.0393(10) Uani 1 1 d . .
H12A H 0.3440 0.0776 0.1130 0.047 Uiso 1 1 calc R .
H12B H 0.2813 0.0541 0.0314 0.047 Uiso 1 1 calc R .
C13 C 0.2898(2) -0.0084(2) 0.2086(4) 0.0430(11) Uani 1 1 d . .
H13A H 0.2451 -0.0105 0.2402 0.052 Uiso 1 1 calc R .
H13B H 0.2972 -0.0557 0.1533 0.052 Uiso 1 1 calc R .
C14 C 0.3344(2) -0.0120(3) 0.3294(5) 0.0519(12) Uani 1 1 d . .
H14A H 0.3261 -0.0616 0.3781 0.062 Uiso 1 1 calc R .
H14B H 0.3791 -0.0135 0.2977 0.062 Uiso 1 1 calc R .
C15 C 0.3269(2) 0.0573(3) 0.4259(4) 0.0510(12) Uani 1 1 d . .
H15A H 0.2838 0.0549 0.4659 0.061 Uiso 1 1 calc R .
H15B H 0.3584 0.0511 0.4984 0.061 Uiso 1 1 calc R .
C16 C 0.33589(19) 0.1385(2) 0.3636(4) 0.0387(10) Uani 1 1 d . .
H16A H 0.3476 0.1766 0.4339 0.046 Uiso 1 1 calc R .
H16B H 0.3717 0.1362 0.2997 0.046 Uiso 1 1 calc R .
N2 N 0.10278(14) 0.16754(18) 0.2629(3) 0.0279(7) Uani 1 1 d . .
O2 O 0.16472(12) 0.16442(16) 0.4510(2) 0.0345(7) Uani 1 1 d . .
C21 C 0.11626(18) 0.1395(2) 0.3821(4) 0.0304(9) Uani 1 1 d . .
C22 C 0.0782(2) 0.0728(3) 0.4438(4) 0.0439(11) Uani 1 1 d . .
H22A H 0.0331 0.0894 0.4521 0.053 Uiso 1 1 calc R .
H22B H 0.0947 0.0627 0.5342 0.053 Uiso 1 1 calc R .
C23 C 0.0812(2) -0.0036(3) 0.3638(5) 0.0569(14) Uani 1 1 d . .
H23A H 0.0715 -0.0483 0.4236 0.068 Uiso 1 1 calc R .
H23B H 0.1253 -0.0108 0.3307 0.068 Uiso 1 1 calc R .
C24 C 0.0352(2) -0.0062(3) 0.2458(5) 0.0645(15) Uani 1 1 d . .
H24A H 0.0391 -0.0583 0.2022 0.077 Uiso 1 1 calc R .
H24B H -0.0090 -0.0015 0.2795 0.077 Uiso 1 1 calc R .
C25 C 0.0462(2) 0.0580(3) 0.1417(4) 0.0548(13) Uani 1 1 d . .
H25A H 0.0886 0.0497 0.1006 0.066 Uiso 1 1 calc R .
H25B H 0.0137 0.0524 0.0711 0.066 Uiso 1 1 calc R .
C26 C 0.04325(19) 0.1419(2) 0.1967(4) 0.0362(10) Uani 1 1 d . .
H26A H 0.0338 0.1786 0.1230 0.043 Uiso 1 1 calc R .
H26B H 0.0077 0.1453 0.2610 0.043 Uiso 1 1 calc R .
N3 N 0.2684(2) 0.2500 0.5844(4) 0.0373(11) Uani 1 2 d SDU .
C31 C 0.2750(3) 0.2397(8) 0.6948(5) 0.0373(11) Uani 0.50 1 d PDU .
C32 C 0.2844(4) 0.2295(6) 0.8394(6) 0.053(4) Uani 0.50 1 d PDU .
H32A H 0.2606 0.2704 0.8871 0.079 Uiso 0.50 1 calc PR .
H32B H 0.3299 0.2339 0.8605 0.079 Uiso 0.50 1 calc PR .
H32C H 0.2688 0.1775 0.8662 0.079 Uiso 0.50 1 calc PR .
N4 N 0.1122(2) 0.2500 -0.0267(4) 0.0387(11) Uani 1 2 d SDU .
C41 C 0.1035(3) 0.2402(8) -0.1369(5) 0.0387(11) Uani 0.50 1 d PDU .
C42 C 0.0898(4) 0.2313(8) -0.2800(7) 0.058(4) Uani 0.50 1 d PDU .
H42A H 0.1142 0.2706 -0.3301 0.087 Uiso 0.50 1 calc PR .
H42B H 0.0441 0.2391 -0.2957 0.087 Uiso 0.50 1 calc PR .
H42C H 0.1022 0.1784 -0.3089 0.087 Uiso 0.50 1 calc PR .
B1 B 0.94219(16) 0.2500 0.5045(4) 0.0467(18) Uani 1 2 d SDU .
F1 F 1.00589(17) 0.2500 0.4704(4) 0.0739(12) Uani 1 2 d SDU .
F2 F 0.9114(3) 0.1938(3) 0.4286(7) 0.079(4) Uani 0.412(5) 1 d PDU 1
F3 F 0.9363(3) 0.2288(5) 0.6360(5) 0.090(4) Uani 0.412(5) 1 d PDU 1
F4 F 0.9158(3) 0.3226(3) 0.4803(8) 0.082(3) Uani 0.412(5) 1 d PDU 1
F5 F 0.9050(4) 0.2500 0.3917(8) 0.091(8) Uani 0.176(10) 2 d SPDU 2
F6 F 0.9290(4) 0.1838(2) 0.5789(7) 0.090(7) Uani 0.176(10) 1 d PDU 2

loop_
_atom_site_aniso_label
_atom_site_aniso_U_11
_atom_site_aniso_U_22
_atom_site_aniso_U_33
_atom_site_aniso_U_23
_atom_site_aniso_U_13
_atom_site_aniso_U_12
Rh1 0.0291(2) 0.0331(3) 0.0193(2) 0.000 -0.00222(19) 0.000
Rh2 0.0312(3) 0.0323(3) 0.0187(2) 0.000 -0.00186(19) 0.000
N1 0.0310(18) 0.0295(19) 0.0270(19) 0.0038(14) -0.0021(15) 0.0009(15)
O1 0.0363(16) 0.0374(16) 0.0229(14) -0.0030(12) -0.0028(12) 0.0039(13)
C11 0.030(2) 0.028(2) 0.030(2) 0.0029(18) 0.0060(18) -0.0020(17)
C12 0.038(2) 0.044(3) 0.037(2) -0.007(2) 0.004(2) 0.004(2)
C13 0.043(3) 0.032(3) 0.054(3) -0.006(2) 0.006(2) 0.004(2)
C14 0.056(3) 0.037(3) 0.063(3) 0.007(2) 0.003(3) 0.010(2)
C15 0.057(3) 0.051(3) 0.045(3) 0.004(2) -0.006(2) 0.014(2)
C16 0.035(2) 0.042(3) 0.040(3) -0.0058(19) -0.004(2) 0.007(2)
N2 0.0305(18) 0.0285(18) 0.0246(17) -0.0019(14) -0.0001(14) -0.0018(14)
O2 0.0322(15) 0.0477(18) 0.0235(15) 0.0075(12) -0.0035(12) -0.0063(13)
C21 0.030(2) 0.032(2) 0.029(2) 0.0009(18) 0.0030(18) 0.0006(18)
C22 0.038(3) 0.056(3) 0.038(3) 0.017(2) -0.004(2) -0.011(2)
C23 0.047(3) 0.040(3) 0.084(4) 0.019(3) -0.007(3) -0.008(2)
C24 0.074(4) 0.037(3) 0.082(4) 0.001(3) -0.016(3) -0.014(3)
C25 0.069(3) 0.049(3) 0.047(3) -0.011(2) -0.011(3) -0.013(3)
C26 0.034(2) 0.039(3) 0.035(2) 0.0029(19) -0.0085(19) -0.0055(19)
N3 0.036(2) 0.047(3) 0.029(2) 0.000 -0.002(2) 0.000
C31 0.036(2) 0.047(3) 0.029(2) 0.000 -0.002(2) 0.000
C32 0.064(5) 0.065(9) 0.028(4) 0.010(4) -0.002(4) -0.004(5)
N4 0.041(2) 0.048(3) 0.027(2) 0.000 -0.002(2) 0.000
C41 0.041(2) 0.048(3) 0.027(2) 0.000 -0.002(2) 0.000
C42 0.074(5) 0.068(10) 0.031(4) -0.004(4) -0.011(4) 0.006(5)
B1 0.044(4) 0.058(4) 0.038(4) 0.000 0.004(3) 0.000
F1 0.053(2) 0.110(3) 0.058(3) 0.000 0.006(2) 0.000
F2 0.112(6) 0.050(5) 0.074(6) 0.017(4) -0.029(5) -0.044(4)
F3 0.076(4) 0.140(10) 0.055(4) 0.015(5) 0.007(3) -0.010(5)
F4 0.103(6) 0.055(4) 0.088(7) -0.034(5) -0.021(5) 0.025(4)
F5 0.088(10) 0.092(13) 0.093(10) 0.000 -0.028(8) 0.000
F6 0.101(10) 0.063(10) 0.107(11) 0.026(8) 0.007(8) -0.010(7)

loop_
_atom_type_symbol
_atom_type_description
_atom_type_scat_dispersion_real
_atom_type_scat_dispersion_imag
_atom_type_scat_source
C C 0.0033 0.0016 'International Tables Vol C Tables 4.2.6.8 and 6.1.1.4'
H H 0.0000 0.0000 'International Tables Vol C Tables 4.2.6.8 and 6.1.1.4'
N N 0.0061 0.0033 'International Tables Vol C Tables 4.2.6.8 and 6.1.1.4'
O O 0.0106 0.0060 'International Tables Vol C Tables 4.2.6.8 and 6.1.1.4'
Rh Rh -1.1178 0.9187 'International Tables Vol C Tables 4.2.6.8 and 6.1.1.4'
B B 0.0013 0.0007 'International Tables Vol C Tables 4.2.6.8 and 6.1.1.4'
F F 0.0171 0.0103 'International Tables Vol C Tables 4.2.6.8 and 6.1.1.4'

loop_
_geom_angle_atom_site_label_1
_geom_angle_atom_site_label_2
_geom_angle_atom_site_label_3
_geom_angle
_geom_angle_site_symmetry_1
_geom_angle_site_symmetry_3
N1 Rh1 N1 89.00(17) . 7_565
N1 Rh1 O2 89.83(11) . .
N1 Rh1 O2 176.51(11) 7_565 .
N1 Rh1 O2 176.51(11) . 7_565
N1 Rh1 O2 89.82(11) 7_565 7_565
O2 Rh1 O2 91.16(15) . 7_565
N1 Rh1 N3 98.01(12) . .
N1 Rh1 N3 98.01(12) 7_565 .
O2 Rh1 N3 85.41(11) . .
O2 Rh1 N3 85.41(11) 7_565 .
N1 Rh1 Rh2 88.54(9) . .
N1 Rh1 Rh2 88.54(9) 7_565 .
O2 Rh1 Rh2 88.14(7) . .
O2 Rh1 Rh2 88.14(7) 7_565 .
N3 Rh1 Rh2 170.77(12) . .
N2 Rh2 N2 88.23(17) 7_565 .
N2 Rh2 O1 175.71(11) 7_565 .
N2 Rh2 O1 89.52(11) . .
N2 Rh2 O1 89.52(11) 7_565 7_565
N2 Rh2 O1 175.71(11) . 7_565
O1 Rh2 O1 92.48(14) . 7_565
N2 Rh2 N4 97.85(12) 7_565 .
N2 Rh2 N4 97.85(12) . .
O1 Rh2 N4 86.07(11) . .
O1 Rh2 N4 86.07(11) 7_565 .
N2 Rh2 Rh1 88.42(9) 7_565 .
N2 Rh2 Rh1 88.42(9) . .
O1 Rh2 Rh1 87.87(7) . .
O1 Rh2 Rh1 87.87(7) 7_565 .
N4 Rh2 Rh1 171.24(12) . .
C11 N1 C16 119.1(3) . .
C11 N1 Rh1 120.6(3) . .
C16 N1 Rh1 120.3(2) . .
C11 O1 Rh2 120.5(2) . .
O1 C11 N1 122.3(4) . .
O1 C11 C12 115.7(3) . .
N1 C11 C12 121.8(4) . .
C11 C12 C13 112.6(3) . .
C11 C12 H12A 109.1 . .
C13 C12 H12A 109.1 . .
C11 C12 H12B 109.1 . .
C13 C12 H12B 109.1 . .
H12A C12 H12B 107.8 . .
C14 C13 C12 114.7(4) . .
C14 C13 H13A 108.6 . .
C12 C13 H13A 108.6 . .
C14 C13 H13B 108.6 . .
C12 C13 H13B 108.6 . .
H13A C13 H13B 107.6 . .
C15 C14 C13 114.2(4) . .
C15 C14 H14A 108.7 . .
C13 C14 H14A 108.7 . .
C15 C14 H14B 108.7 . .
C13 C14 H14B 108.7 . .
H14A C14 H14B 107.6 . .
C16 C15 C14 114.8(4) . .
C16 C15 H15A 108.6 . .
C14 C15 H15A 108.6 . .
C16 C15 H15B 108.6 . .
C14 C15 H15B 108.6 . .
H15A C15 H15B 107.5 . .
N1 C16 C15 112.9(3) . .
N1 C16 H16A 109.0 . .
C15 C16 H16A 109.0 . .
N1 C16 H16B 109.0 . .
C15 C16 H16B 109.0 . .
H16A C16 H16B 107.8 . .
C21 N2 C26 118.9(3) . .
C21 N2 Rh2 120.7(3) . .
C26 N2 Rh2 120.2(2) . .
C21 O2 Rh1 120.4(2) . .
O2 C21 N2 122.3(3) . .
O2 C21 C22 115.7(3) . .
N2 C21 C22 121.9(4) . .
C21 C22 C23 113.3(4) . .
C21 C22 H22A 108.9 . .
C23 C22 H22A 108.9 . .
C21 C22 H22B 108.9 . .
C23 C22 H22B 108.9 . .
H22A C22 H22B 107.7 . .
C22 C23 C24 114.2(4) . .
C22 C23 H23A 108.7 . .
C24 C23 H23A 108.7 . .
C22 C23 H23B 108.7 . .
C24 C23 H23B 108.7 . .
H23A C23 H23B 107.6 . .
C25 C24 C23 114.6(4) . .
C25 C24 H24A 108.6 . .
C23 C24 H24A 108.6 . .
C25 C24 H24B 108.6 . .
C23 C24 H24B 108.6 . .
H24A C24 H24B 107.6 . .
C26 C25 C24 114.1(4) . .
C26 C25 H25A 108.7 . .
C24 C25 H25A 108.7 . .
C26 C25 H25B 108.7 . .
C24 C25 H25B 108.7 . .
H25A C25 H25B 107.6 . .
N2 C26 C25 113.8(3) . .
N2 C26 H26A 108.8 . .
C25 C26 H26A 108.8 . .
N2 C26 H26B 108.8 . .
C25 C26 H26B 108.8 . .
H26A C26 H26B 107.7 . .
C31 N3 Rh1 160.4(5) . .
N3 C31 C32 177.8(12) . .
C31 C32 H32A 109.5 . .
C31 C32 H32B 109.5 . .
H32A C32 H32B 109.5 . .
C31 C32 H32C 109.5 . .
H32A C32 H32C 109.5 . .
H32B C32 H32C 109.5 . .
C41 N4 Rh2 162.2(5) . .
N4 C41 C42 176.9(12) . .
C41 C42 H42A 109.5 . .
C41 C42 H42B 109.5 . .
H42A C42 H42B 109.5 . .
C41 C42 H42C 109.5 . .
H42A C42 H42C 109.5 . .
H42B C42 H42C 109.5 . .
F4 B1 F1 110.2(3) 7_565 .
F4 B1 F1 110.2(3) . .
F1 B1 F5 110.0(4) . .
F1 B1 F6 109.2(3) . 7_565
F5 B1 F6 109.6(3) . 7_565
F1 B1 F6 109.2(3) . .
F5 B1 F6 109.6(3) . .
F6 B1 F6 109.1(4) 7_565 .
F4 B1 F3 111.6(3) . .
F1 B1 F3 109.0(3) . .
F4 B1 F3 111.6(3) 7_565 7_565
F1 B1 F3 109.0(3) . 7_565
F4 B1 F2 109.5(3) . .
F1 B1 F2 108.3(3) . .
F3 B1 F2 108.1(3) . .
F4 B1 F2 109.5(3) 7_565 7_565
F1 B1 F2 108.3(3) . 7_565
F3 B1 F2 108.1(3) 7_565 7_565

loop_
_geom_bond_atom_site_label_1
_geom_bond_atom_site_label_2
_geom_bond_distance
_geom_bond_site_symmetry_2
Rh1 N1 1.989(3) .
Rh1 N1 1.989(3) 7_565
Rh1 O2 2.014(3) .
Rh1 O2 2.014(3) 7_565
Rh1 N3 2.270(4) .
Rh1 Rh2 2.3959(6) .
Rh2 N2 1.991(3) 7_565
Rh2 N2 1.991(3) .
Rh2 O1 2.020(2) .
Rh2 O1 2.020(2) 7_565
Rh2 N4 2.263(4) .
N1 C11 1.311(5) .
N1 C16 1.462(5) .
O1 C11 1.282(4) .
C11 C12 1.507(5) .
C12 C13 1.526(5) .
C12 H12A 0.9800 .
C12 H12B 0.9800 .
C13 C14 1.521(6) .
C13 H13A 0.9800 .
C13 H13B 0.9800 .
C14 C15 1.520(6) .
C14 H14A 0.9800 .
C14 H14B 0.9800 .
C15 C16 1.510(6) .
C15 H15A 0.9800 .
C15 H15B 0.9800 .
C16 H16A 0.9800 .
C16 H16B 0.9800 .
N2 C21 1.311(5) .
N2 C26 1.466(4) .
O2 C21 1.288(4) .
C21 C22 1.502(5) .
C22 C23 1.513(6) .
C22 H22A 0.9800 .
C22 H22B 0.9800 .
C23 C24 1.517(6) .
C23 H23A 0.9800 .
C23 H23B 0.9800 .
C24 C25 1.515(6) .
C24 H24A 0.9800 .
C24 H24B 0.9800 .
C25 C26 1.514(6) .
C25 H25A 0.9800 .
C25 H25B 0.9800 .
C26 H26A 0.9800 .
C26 H26B 0.9800 .
N3 C31 1.124(6) .
C31 C32 1.467(7) .
C32 H32A 0.9700 .
C32 H32B 0.9700 .
C32 H32C 0.9700 .
N4 C41 1.127(6) .
C41 C42 1.464(7) .
C42 H42A 0.9700 .
C42 H42B 0.9700 .
C42 H42C 0.9700 .
B1 F1 1.364(3) .
B1 F2 1.369(3) .
B1 F2 1.369(3) 7_565
B1 F3 1.367(3) .
B1 F3 1.367(3) 7_565
B1 F4 1.359(3) .
B1 F4 1.359(3) 7_565
B1 F5 1.365(3) .
B1 F6 1.366(3) .
B1 F6 1.366(3) 7_565

loop_
_geom_torsion_atom_site_label_1
_geom_torsion_atom_site_label_2
_geom_torsion_atom_site_label_3
_geom_torsion_atom_site_label_4
_geom_torsion
_geom_torsion_site_symmetry_1
_geom_torsion_site_symmetry_4
N1 Rh1 Rh2 N2 179.62(12) . 7_565
N1 Rh1 Rh2 N2 -91.34(12) 7_565 7_565
O2 Rh1 Rh2 N2 89.75(11) . 7_565
O2 Rh1 Rh2 N2 -1.47(11) 7_565 7_565
N1 Rh1 Rh2 N2 91.34(12) . .
N1 Rh1 Rh2 N2 -179.62(12) 7_565 .
O2 Rh1 Rh2 N2 1.47(11) . .
O2 Rh1 Rh2 N2 -89.75(11) 7_565 .
N1 Rh1 Rh2 O1 1.76(11) . .
N1 Rh1 Rh2 O1 90.80(11) 7_565 .
O2 Rh1 Rh2 O1 -88.11(10) . .
O2 Rh1 Rh2 O1 -179.33(11) 7_565 .
N1 Rh1 Rh2 O1 -90.80(11) . 7_565
N1 Rh1 Rh2 O1 -1.76(11) 7_565 7_565
O2 Rh1 Rh2 O1 179.33(11) . 7_565
O2 Rh1 Rh2 O1 88.11(10) 7_565 7_565
N1 Rh1 N1 C11 -92.6(3) 7_565 .
O2 Rh1 N1 C11 84.1(3) . .
N3 Rh1 N1 C11 169.4(3) . .
Rh2 Rh1 N1 C11 -4.1(3) . .
N1 Rh1 N1 C16 87.6(3) 7_565 .
O2 Rh1 N1 C16 -95.7(3) . .
N3 Rh1 N1 C16 -10.4(3) . .
Rh2 Rh1 N1 C16 176.1(3) . .
N2 Rh2 O1 C11 -88.5(3) . .
O1 Rh2 O1 C11 87.7(3) 7_565 .
N4 Rh2 O1 C11 173.6(3) . .
Rh1 Rh2 O1 C11 0.0(3) . .
Rh2 O1 C11 N1 -3.1(5) . .
Rh2 O1 C11 C12 172.5(2) . .
C16 N1 C11 O1 -175.0(3) . .
Rh1 N1 C11 O1 5.2(5) . .
C16 N1 C11 C12 9.7(5) . .
Rh1 N1 C11 C12 -170.1(3) . .
O1 C11 C12 C13 -114.1(4) . .
N1 C11 C12 C13 61.5(5) . .
C11 C12 C13 C14 -80.8(4) . .
C12 C13 C14 C15 59.5(5) . .
C13 C14 C15 C16 -56.3(5) . .
C11 N1 C16 C15 -75.8(4) . .
Rh1 N1 C16 C15 104.0(3) . .
C14 C15 C16 N1 81.2(5) . .
N2 Rh2 N2 C21 -90.4(3) 7_565 .
O1 Rh2 N2 C21 86.0(3) . .
N4 Rh2 N2 C21 171.9(3) . .
Rh1 Rh2 N2 C21 -1.9(3) . .
N2 Rh2 N2 C26 84.8(3) 7_565 .
O1 Rh2 N2 C26 -98.8(3) . .
N4 Rh2 N2 C26 -12.9(3) . .
Rh1 Rh2 N2 C26 173.3(3) . .
N1 Rh1 O2 C21 -90.1(3) . .
O2 Rh1 O2 C21 86.6(3) 7_565 .
N3 Rh1 O2 C21 171.9(3) . .
Rh2 Rh1 O2 C21 -1.5(3) . .
Rh1 O2 C21 N2 0.5(5) . .
Rh1 O2 C21 C22 177.2(3) . .
C26 N2 C21 O2 -174.0(3) . .
Rh2 N2 C21 O2 1.3(5) . .
C26 N2 C21 C22 9.6(5) . .
Rh2 N2 C21 C22 -175.2(3) . .
O2 C21 C22 C23 -115.4(4) . .
N2 C21 C22 C23 61.3(5) . .
C21 C22 C23 C24 -81.2(5) . .
C22 C23 C24 C25 60.6(6) . .
C23 C24 C25 C26 -56.9(6) . .
C21 N2 C26 C25 -74.9(5) . .
Rh2 N2 C26 C25 109.8(3) . .
C24 C25 C26 N2 80.6(5) . .
N1 Rh1 N3 C31 -107.6(19) . .
N1 Rh1 N3 C31 162.2(19) 7_565 .
O2 Rh1 N3 C31 -18.5(19) . .
O2 Rh1 N3 C31 73.1(19) 7_565 .
N2 Rh2 N4 C41 164(2) 7_565 .
N2 Rh2 N4 C41 -107(2) . .
O1 Rh2 N4 C41 -18(2) . .
O1 Rh2 N4 C41 75(2) 7_565 .
